data_4328898
loop_
_publ_author_name
'Sayandev Chatterjee'
'Jeanette A. Krause'
'Kumudu Madduma-Liyanage'
'William B. Connick'

_publ_contact_author_address
;     Department of Chemistry
      University of Cincinnati
      Cincinnati, OH 45221
;
_publ_contact_author_email bill.connick@uc.edu
_publ_contact_author_fax '513 556 9239'
_publ_contact_author_name 'Dr. William B. Connick'
_publ_contact_author_phone '513 556 0148 '
_publ_section_title
;
 Platinum(II) Diimine Complexes with Halide/Pseudohalide Ligands and
 Dangling Trialkylamine or Ammonium Groups
;
_journal_name_full 'Inorganic Chemistry'
_journal_page_first 4572
_journal_page_last 4587
_journal_paper_doi 10.1021/ic202462a
_journal_volume 51
_journal_year 2012
_chemical_formula_moiety 'C30.75 H37 N4.75 O0.75 Cl0.25 Pt, 2(P F6), 0.5(C2 H3 N)'
_chemical_formula_sum 'C31.75 H38.5 Cl0.25 F12 N5.25 O0.75 P2 Pt'
_chemical_formula_weight 999.57
_chemical_name_systematic
; 
 ? 
;
_space_group_IT_number 13
_symmetry_cell_setting monoclinic
_symmetry_space_group_name_Hall '-P 2yc'
_symmetry_space_group_name_H-M 'P 1 2/c 1'
_atom_sites_solution_hydrogens geom
_atom_sites_solution_primary direct
_atom_sites_solution_secondary difmap
_audit_creation_method SHELXL-97
_cell_angle_alpha 90.00
_cell_angle_beta 102.173(2)
_cell_angle_gamma 90.00
_cell_formula_units_Z 4
_cell_length_a 12.9207(4)
_cell_length_b 12.2183(4)
_cell_length_c 24.2249(8)
_cell_measurement_reflns_used 7905
_cell_measurement_temperature 150(2)
_cell_measurement_theta_max 67.92
_cell_measurement_theta_min 3.50
_cell_volume 3738.4(2)
_computing_cell_refinement 'Bruker SAINT v6.45A'
_computing_data_collection 'Bruker SMART v5.32'
_computing_data_reduction 'Bruker SAINT v6.45A'
_computing_molecular_graphics 'Bruker SHELXTL v6.14'
_computing_publication_material 'Bruker SHELXTL v6.14'
_computing_structure_refinement 'Bruker SHELXTL v6.14'
_computing_structure_solution 'Bruker SHELXTL v6.14'
_diffrn_ambient_temperature 150(2)
_diffrn_detector_area_resol_mean 0.83
_diffrn_measured_fraction_theta_full 0.957
_diffrn_measured_fraction_theta_max 0.957
_diffrn_measurement_device_type 'Bruker SMART6000 CCD'
_diffrn_measurement_method '\w scans'
_diffrn_radiation_monochromator graphite
_diffrn_radiation_source 'fine-focus sealed tube'
_diffrn_radiation_type CuK\a
_diffrn_radiation_wavelength 1.54178
_diffrn_reflns_av_R_equivalents 0.0297
_diffrn_reflns_av_sigmaI/netI 0.0209
_diffrn_reflns_limit_h_max 15
_diffrn_reflns_limit_h_min -15
_diffrn_reflns_limit_k_max 14
_diffrn_reflns_limit_k_min -14
_diffrn_reflns_limit_l_max 28
_diffrn_reflns_limit_l_min -25
_diffrn_reflns_number 31094
_diffrn_reflns_theta_full 68.03
_diffrn_reflns_theta_max 68.03
_diffrn_reflns_theta_min 3.50
_diffrn_standards_decay_% 0
_diffrn_standards_number 0
_exptl_absorpt_coefficient_mu 8.850
_exptl_absorpt_correction_T_max 0.7772
_exptl_absorpt_correction_T_min 0.3503
_exptl_absorpt_correction_type multi-scan
_exptl_absorpt_process_details 'SADABS v2.10 (Sheldrick)'
_exptl_crystal_colour 'pale yellow'
_exptl_crystal_density_diffrn 1.776
_exptl_crystal_description plate
_exptl_crystal_F_000 1968
_exptl_crystal_size_max 0.15
_exptl_crystal_size_mid 0.12
_exptl_crystal_size_min 0.03
_refine_diff_density_max 2.040
_refine_diff_density_min -0.790
_refine_diff_density_rms 0.124
_refine_ls_extinction_method none
_refine_ls_goodness_of_fit_ref 1.042
_refine_ls_hydrogen_treatment constr
_refine_ls_matrix_type full
_refine_ls_number_parameters 507
_refine_ls_number_reflns 6535
_refine_ls_number_restraints 1
_refine_ls_restrained_S_all 1.046
_refine_ls_R_factor_all 0.0353
_refine_ls_R_factor_gt 0.0343
_refine_ls_shift/su_max 0.001
_refine_ls_shift/su_mean 0.000
_refine_ls_structure_factor_coef Fsqd
_refine_ls_weighting_details 'calc w=1/[\s^2^(Fo^2^)+(0.0552P)^2^+13.2845P] where P=(Fo^2^+2Fc^2^)/3'
_refine_ls_weighting_scheme calc
_refine_ls_wR_factor_gt 0.0937
_refine_ls_wR_factor_ref 0.0946
_reflns_number_gt 6297
_reflns_number_total 6535
_reflns_threshold_expression >2\s(I)
_cod_data_source_file ic202462a_si_003_03.cif
_cod_data_source_block 1.6
_cod_original_formula_sum 'C31.75 H38.50 Cl0.25 F12 N5.25 O0.75 P2 Pt'
_cod_database_code 4328898

loop_
_symmetry_equiv_pos_as_xyz
'x, y, z'
'-x, y, -z+1/2'
'-x, -y, -z'
'x, -y, z-1/2'

loop_
_atom_site_label
_atom_site_type_symbol
_atom_site_fract_x
_atom_site_fract_y
_atom_site_fract_z
_atom_site_U_iso_or_equiv
_atom_site_adp_type
_atom_site_occupancy
_atom_site_symmetry_multiplicity
_atom_site_calc_flag
_atom_site_refinement_flags
_atom_site_disorder_group
Pt Pt 0.277881(13) 0.275578(14) 0.077778(7) 0.02219(8) Uani 1 1 d . .
Cl Cl 0.2996(9) 0.1001(11) 0.0565(5) 0.021(2) Uani 0.25 1 d P 1
O5 O 0.3066(12) 0.1118(13) 0.0578(7) 0.053(5) Uani 0.75 1 d P 2
C31 C 0.3130(6) 0.0261(10) 0.0577(3) 0.045(2) Uani 0.75 1 d P 2
N5 N 0.3212(5) -0.0736(5) 0.0528(3) 0.0449(15) Uani 0.75 1 d P 2
N1 N 0.2481(3) 0.4270(3) 0.10265(15) 0.0266(8) Uani 1 1 d . .
N2 N 0.2158(3) 0.2351(3) 0.14861(16) 0.0298(9) Uani 1 1 d . .
N3 N 0.1175(3) 0.2344(3) -0.04731(16) 0.0279(8) Uani 1 1 d . .
H3 H 0.1355 0.2203 -0.0091 0.033 Uiso 1 1 d . .
N4 N 0.5364(3) 0.2030(3) 0.09617(17) 0.0304(8) Uani 1 1 d . .
H4 H 0.4622 0.1789 0.0913 0.036 Uiso 1 1 d . .
C1 C 0.2640(4) 0.5211(4) 0.07821(19) 0.0312(10) Uani 1 1 d . .
H1A H 0.2884 0.5197 0.0439 0.037 Uiso 1 1 calc R .
C2 C 0.2457(4) 0.6225(4) 0.1017(2) 0.0403(12) Uani 1 1 d . .
H2A H 0.2593 0.6887 0.0839 0.048 Uiso 1 1 calc R .
C3 C 0.2079(4) 0.6251(5) 0.1507(2) 0.0437(13) Uani 1 1 d . .
H3A H 0.1949 0.6933 0.1668 0.052 Uiso 1 1 calc R .
C4 C 0.1886(4) 0.5272(5) 0.1766(2) 0.0395(12) Uani 1 1 d . .
C5 C 0.2100(3) 0.4286(4) 0.15122(19) 0.0296(10) Uani 1 1 d . .
C6 C 0.1494(4) 0.5196(6) 0.2282(2) 0.0522(17) Uani 1 1 d . .
H6A H 0.1343 0.5850 0.2462 0.063 Uiso 1 1 calc R .
C7 C 0.1338(4) 0.4235(6) 0.2512(2) 0.0522(16) Uani 1 1 d . .
H7A H 0.1086 0.4223 0.2853 0.063 Uiso 1 1 calc R .
C8 C 0.1543(4) 0.3217(6) 0.2257(2) 0.0421(13) Uani 1 1 d . .
C9 C 0.1927(3) 0.3268(5) 0.17580(19) 0.0329(11) Uani 1 1 d . .
C10 C 0.1381(4) 0.2174(6) 0.2466(2) 0.0524(17) Uani 1 1 d . .
H10A H 0.1113 0.2104 0.2800 0.063 Uiso 1 1 calc R .
C11 C 0.1608(4) 0.1258(6) 0.2189(2) 0.0514(16) Uani 1 1 d . .
H11A H 0.1497 0.0551 0.2329 0.062 Uiso 1 1 calc R .
C12 C 0.2008(4) 0.1375(5) 0.1696(2) 0.0397(12) Uani 1 1 d . .
H12A H 0.2175 0.0737 0.1508 0.048 Uiso 1 1 calc R .
C13 C 0.3436(4) 0.3253(3) 0.01286(18) 0.0256(9) Uani 1 1 d . .
C14 C 0.2836(4) 0.3462(4) -0.04182(19) 0.0299(10) Uani 1 1 d . .
C15 C 0.3339(5) 0.3755(4) -0.0853(2) 0.0394(12) Uani 1 1 d . .
H15A H 0.2922 0.3903 -0.1218 0.047 Uiso 1 1 calc R .
C16 C 0.4428(5) 0.3836(4) -0.0765(2) 0.0454(13) Uani 1 1 d . .
H16A H 0.4759 0.4024 -0.1067 0.054 Uiso 1 1 calc R .
C17 C 0.5023(4) 0.3641(4) -0.0235(2) 0.0400(12) Uani 1 1 d . .
H17A H 0.5773 0.3696 -0.0171 0.048 Uiso 1 1 calc R .
C18 C 0.4548(4) 0.3363(4) 0.0209(2) 0.0302(10) Uani 1 1 d . .
C19 C 0.1647(4) 0.3452(4) -0.0541(2) 0.0327(10) Uani 1 1 d . .
H19A H 0.1380 0.3709 -0.0932 0.039 Uiso 1 1 calc R .
H19B H 0.1400 0.3976 -0.0284 0.039 Uiso 1 1 calc R .
C20 C 0.1604(4) 0.1456(4) -0.0787(2) 0.0345(11) Uani 1 1 d . .
H20A H 0.2383 0.1419 -0.0660 0.041 Uiso 1 1 calc R .
H20B H 0.1440 0.1623 -0.1196 0.041 Uiso 1 1 calc R .
C21 C 0.1119(4) 0.0352(4) -0.0686(2) 0.0392(11) Uani 1 1 d . .
H21A H 0.1387 -0.0218 -0.0910 0.047 Uiso 1 1 calc R .
H21B H 0.1342 0.0154 -0.0282 0.047 Uiso 1 1 calc R .
C22 C -0.0084(4) 0.0379(4) -0.0848(2) 0.0379(11) Uani 1 1 d . .
H22A H -0.0374 -0.0325 -0.0747 0.046 Uiso 1 1 calc R .
H22B H -0.0313 0.0480 -0.1262 0.046 Uiso 1 1 calc R .
C23 C -0.0509(4) 0.1311(5) -0.0544(2) 0.0399(12) Uani 1 1 d . .
H23A H -0.1286 0.1360 -0.0678 0.048 Uiso 1 1 calc R .
H23B H -0.0362 0.1156 -0.0134 0.048 Uiso 1 1 calc R .
C24 C -0.0011(4) 0.2394(4) -0.0644(2) 0.0347(11) Uani 1 1 d . .
H24A H -0.0220 0.2588 -0.1049 0.042 Uiso 1 1 calc R .
H24B H -0.0278 0.2974 -0.0424 0.042 Uiso 1 1 calc R .
C25 C 0.5248(4) 0.3219(4) 0.0786(2) 0.0332(10) Uani 1 1 d . .
H25A H 0.4944 0.3633 0.1066 0.040 Uiso 1 1 calc R .
H25B H 0.5956 0.3527 0.0786 0.040 Uiso 1 1 calc R .
C26 C 0.5896(5) 0.1906(5) 0.1576(2) 0.0443(12) Uani 1 1 d . .
H26A H 0.6629 0.2188 0.1637 0.053 Uiso 1 1 calc R .
H26B H 0.5509 0.2341 0.1812 0.053 Uiso 1 1 calc R .
C27 C 0.5914(5) 0.0722(5) 0.1749(3) 0.0535(15) Uani 1 1 d . .
H27A H 0.5179 0.0456 0.1714 0.064 Uiso 1 1 calc R .
H27B H 0.6282 0.0652 0.2150 0.064 Uiso 1 1 calc R .
C28 C 0.6475(5) 0.0025(6) 0.1383(3) 0.0574(16) Uani 1 1 d . .
H28A H 0.6435 -0.0756 0.1486 0.069 Uiso 1 1 calc R .
H28B H 0.7231 0.0235 0.1449 0.069 Uiso 1 1 calc R .
C29 C 0.5954(5) 0.0189(5) 0.0759(3) 0.0498(14) Uani 1 1 d . .
H29A H 0.6353 -0.0229 0.0523 0.060 Uiso 1 1 calc R .
H29B H 0.5223 -0.0102 0.0688 0.060 Uiso 1 1 calc R .
C30 C 0.5923(4) 0.1373(4) 0.0591(2) 0.0378(11) Uani 1 1 d . .
H30A H 0.6654 0.1651 0.0627 0.045 Uiso 1 1 calc R .
H30B H 0.5550 0.1451 0.0192 0.045 Uiso 1 1 calc R .
P1 P 0.11101(9) 0.32749(10) 0.42410(5) 0.0311(3) Uani 1 1 d . .
F1 F 0.1749(3) 0.2505(3) 0.47312(16) 0.0581(9) Uani 1 1 d . .
F2 F 0.0488(3) 0.4059(3) 0.37639(15) 0.0612(10) Uani 1 1 d . .
F3 F 0.2160(3) 0.3969(4) 0.4247(2) 0.0869(16) Uani 1 1 d . .
F4 F 0.1446(6) 0.2478(4) 0.3805(2) 0.103(2) Uani 1 1 d . .
F5 F 0.0078(3) 0.2629(4) 0.4282(2) 0.0812(15) Uani 1 1 d . .
F6 F 0.0837(4) 0.4086(3) 0.47094(16) 0.0687(11) Uani 1 1 d . .
P2 P 0.5000 0.45770(17) 0.2500 0.0364(4) Uani 1 2 d S .
F7 F 0.5612(3) 0.3613(4) 0.2895(2) 0.0893(15) Uani 1 1 d . .
F8 F 0.5942(3) 0.4504(5) 0.21859(19) 0.0906(16) Uani 1 1 d . .
F9 F 0.5593(3) 0.5405(5) 0.2923(3) 0.136(3) Uani 1 1 d . .
P3 P 0.0000 0.83028(14) 0.2500 0.0435(5) Uani 1 2 d S .
F10 F -0.0621(3) 0.9229(2) 0.20969(12) 0.0449(7) Uani 1 1 d . .
F11 F 0.0912(3) 0.8305(3) 0.21464(15) 0.0659(10) Uani 1 1 d . .
F12 F 0.0603(4) 0.7377(3) 0.29117(16) 0.0760(14) Uani 1 1 d . .
N6 N 0.3507(9) -0.1062(9) 0.1942(5) 0.062(3) Uani 0.50 1 d PD .
C32 C 0.3641(12) -0.1703(11) 0.2295(6) 0.074(5) Uani 0.50 1 d PD .
C33 C 0.3620(15) -0.2469(12) 0.2736(7) 0.071(4) Uani 0.50 1 d P .
H33A H 0.3815 -0.3196 0.2619 0.107 Uiso 0.50 1 calc PR .
H33B H 0.2907 -0.2496 0.2813 0.107 Uiso 0.50 1 calc PR .
H33C H 0.4126 -0.2243 0.3078 0.107 Uiso 0.50 1 calc PR .

loop_
_atom_site_aniso_label
_atom_site_aniso_U_11
_atom_site_aniso_U_22
_atom_site_aniso_U_33
_atom_site_aniso_U_23
_atom_site_aniso_U_13
_atom_site_aniso_U_12
Pt 0.02174(12) 0.02582(13) 0.01957(12) -0.00064(6) 0.00563(8) -0.00184(6)
Cl 0.025(3) 0.007(3) 0.029(4) 0.003(2) 0.005(3) 0.009(2)
O5 0.055(7) 0.061(10) 0.047(7) 0.017(6) 0.020(5) -0.004(5)
C31 0.027(4) 0.074(9) 0.034(4) -0.011(4) 0.010(3) -0.012(4)
N5 0.048(3) 0.020(3) 0.069(4) -0.013(3) 0.017(3) 0.000(2)
N1 0.0211(17) 0.037(2) 0.0218(18) -0.0044(15) 0.0047(14) 0.0047(15)
N2 0.0238(19) 0.046(2) 0.0201(19) 0.0014(16) 0.0050(15) -0.0078(16)
N3 0.034(2) 0.0272(19) 0.0219(19) 0.0015(14) 0.0040(16) 0.0057(15)
N4 0.0252(19) 0.037(2) 0.030(2) -0.0047(16) 0.0080(16) -0.0024(16)
C1 0.031(2) 0.034(3) 0.028(2) -0.0016(18) 0.0048(19) 0.0060(19)
C2 0.042(3) 0.033(3) 0.040(3) -0.006(2) -0.005(2) 0.014(2)
C3 0.038(3) 0.048(3) 0.039(3) -0.016(2) -0.004(2) 0.021(2)
C4 0.025(2) 0.061(3) 0.030(3) -0.012(2) 0.0007(19) 0.015(2)
C5 0.0176(19) 0.047(3) 0.023(2) -0.0069(19) 0.0013(16) 0.0038(19)
C6 0.034(3) 0.091(5) 0.032(3) -0.023(3) 0.007(2) 0.016(3)
C7 0.031(3) 0.099(5) 0.028(3) -0.011(3) 0.010(2) 0.006(3)
C8 0.021(2) 0.081(4) 0.024(2) -0.004(3) 0.0061(19) -0.002(2)
C9 0.017(2) 0.059(3) 0.022(2) -0.003(2) 0.0029(17) 0.001(2)
C10 0.031(3) 0.103(6) 0.025(3) 0.006(3) 0.010(2) -0.017(3)
C11 0.044(3) 0.079(4) 0.030(3) 0.009(3) 0.006(2) -0.025(3)
C12 0.036(3) 0.053(3) 0.028(3) 0.004(2) 0.002(2) -0.018(2)
C13 0.037(2) 0.0180(19) 0.025(2) -0.0019(16) 0.0136(18) -0.0025(17)
C14 0.042(3) 0.021(2) 0.028(2) 0.0002(17) 0.012(2) 0.0007(18)
C15 0.063(3) 0.030(2) 0.027(2) 0.0029(19) 0.012(2) -0.001(2)
C16 0.064(4) 0.038(3) 0.044(3) 0.002(2) 0.033(3) -0.009(3)
C17 0.044(3) 0.035(3) 0.047(3) -0.001(2) 0.025(2) -0.010(2)
C18 0.038(2) 0.023(2) 0.033(2) -0.0055(18) 0.015(2) -0.0055(18)
C19 0.047(3) 0.023(2) 0.026(2) 0.0025(17) 0.003(2) 0.006(2)
C20 0.032(2) 0.027(2) 0.046(3) -0.008(2) 0.010(2) 0.0026(19)
C21 0.038(3) 0.025(2) 0.056(3) -0.001(2) 0.012(2) 0.000(2)
C22 0.039(3) 0.040(3) 0.034(3) 0.001(2) 0.006(2) -0.007(2)
C23 0.032(2) 0.057(3) 0.032(3) 0.005(2) 0.010(2) 0.002(2)
C24 0.030(2) 0.044(3) 0.030(3) 0.000(2) 0.005(2) 0.011(2)
C25 0.032(2) 0.032(2) 0.038(3) -0.009(2) 0.012(2) -0.009(2)
C26 0.044(3) 0.060(3) 0.029(3) -0.004(2) 0.009(2) 0.000(3)
C27 0.051(3) 0.064(4) 0.046(3) 0.012(3) 0.012(3) 0.005(3)
C28 0.054(4) 0.058(4) 0.061(4) 0.014(3) 0.014(3) 0.017(3)
C29 0.049(3) 0.044(3) 0.056(4) -0.004(3) 0.012(3) 0.015(3)
C30 0.037(3) 0.041(3) 0.037(3) -0.005(2) 0.012(2) 0.006(2)
P1 0.0318(6) 0.0309(6) 0.0314(6) 0.0023(5) 0.0084(5) 0.0004(5)
F1 0.053(2) 0.063(2) 0.062(2) 0.0284(18) 0.0206(18) 0.0197(17)
F2 0.0519(19) 0.083(3) 0.0468(19) 0.0284(18) 0.0052(15) 0.0161(18)
F3 0.042(2) 0.086(3) 0.136(4) 0.046(3) 0.027(2) -0.0050(19)
F4 0.186(6) 0.082(3) 0.050(3) -0.006(2) 0.041(3) 0.048(4)
F5 0.049(2) 0.092(3) 0.091(3) 0.034(3) -0.011(2) -0.033(2)
F6 0.110(3) 0.046(2) 0.057(2) -0.0040(17) 0.031(2) 0.005(2)
P2 0.0240(8) 0.0558(11) 0.0278(8) 0.000 0.0021(7) 0.000
F7 0.046(2) 0.092(3) 0.120(4) 0.045(3) -0.004(2) 0.000(2)
F8 0.044(2) 0.156(5) 0.075(3) -0.004(3) 0.020(2) -0.004(3)
F9 0.050(2) 0.131(5) 0.198(6) -0.113(5) -0.042(3) 0.017(3)
P3 0.0805(14) 0.0234(8) 0.0300(9) 0.000 0.0191(9) 0.000
F10 0.067(2) 0.0336(15) 0.0372(16) 0.0012(12) 0.0189(15) 0.0059(14)
F11 0.091(3) 0.067(2) 0.047(2) 0.0019(17) 0.0313(19) 0.032(2)
F12 0.149(4) 0.0334(18) 0.042(2) 0.0059(15) 0.012(2) 0.021(2)
N6 0.057(6) 0.043(6) 0.074(7) 0.025(5) -0.008(5) -0.025(5)
C32 0.063(9) 0.050(8) 0.096(12) -0.037(9) -0.013(8) -0.008(7)
C33 0.089(11) 0.048(7) 0.069(10) -0.008(7) -0.002(8) 0.006(8)

loop_
_atom_type_symbol
_atom_type_description
_atom_type_scat_dispersion_real
_atom_type_scat_dispersion_imag
_atom_type_scat_source
C C 0.0181 0.0091 'International Tables Vol C Tables 4.2.6.8 and 6.1.1.4'
H H 0.0000 0.0000 'International Tables Vol C Tables 4.2.6.8 and 6.1.1.4'
N N 0.0311 0.0180 'International Tables Vol C Tables 4.2.6.8 and 6.1.1.4'
O O 0.0492 0.0322 'International Tables Vol C Tables 4.2.6.8 and 6.1.1.4'
F F 0.0727 0.0534 'International Tables Vol C Tables 4.2.6.8 and 6.1.1.4'
P P 0.2955 0.4335 'International Tables Vol C Tables 4.2.6.8 and 6.1.1.4'
Pt Pt -4.5932 6.9264 'International Tables Vol C Tables 4.2.6.8 and 6.1.1.4'
Cl Cl 0.3639 0.7018 'International Tables Vol C Tables 4.2.6.8 and 6.1.1.4'

loop_
_geom_angle_atom_site_label_1
_geom_angle_atom_site_label_2
_geom_angle_atom_site_label_3
_geom_angle
N1 Pt C13 95.43(16)
N1 Pt N2 80.89(16)
C13 Pt N2 175.37(16)
N1 Pt O5 175.4(5)
C13 Pt O5 89.1(5)
N2 Pt O5 94.6(5)
N1 Pt Cl 173.6(4)
C13 Pt Cl 90.9(4)
N2 Pt Cl 92.9(4)
O5 Pt Cl 2.9(8)
C31 O5 Pt 164.5(16)
O5 C31 N5 174.3(14)
C1 N1 C5 119.3(4)
C1 N1 Pt 127.3(3)
C5 N1 Pt 113.4(3)
C12 N2 C9 119.2(5)
C12 N2 Pt 129.6(4)
C9 N2 Pt 111.2(3)
C20 N3 C24 110.8(4)
C20 N3 C19 113.3(4)
C24 N3 C19 110.2(4)
C30 N4 C26 111.1(4)
C30 N4 C25 112.2(4)
C26 N4 C25 111.8(4)
N1 C1 C2 121.8(5)
C3 C2 C1 119.4(5)
C2 C3 C4 119.8(5)
C3 C4 C5 117.8(5)
C3 C4 C6 124.8(5)
C5 C4 C6 117.4(6)
N1 C5 C4 121.8(5)
N1 C5 C9 117.8(4)
C4 C5 C9 120.3(4)
C7 C6 C4 121.9(6)
C6 C7 C8 121.6(5)
C9 C8 C10 117.3(6)
C9 C8 C7 117.6(6)
C10 C8 C7 125.2(5)
N2 C9 C8 122.2(5)
N2 C9 C5 116.6(4)
C8 C9 C5 121.2(5)
C11 C10 C8 120.2(5)
C10 C11 C12 119.3(6)
N2 C12 C11 121.8(6)
C14 C13 C18 117.0(4)
C14 C13 Pt 123.0(3)
C18 C13 Pt 120.0(3)
C15 C14 C13 120.3(5)
C15 C14 C19 118.2(4)
C13 C14 C19 121.4(4)
C16 C15 C14 121.6(5)
C17 C16 C15 118.9(5)
C16 C17 C18 121.0(5)
C17 C18 C13 121.2(5)
C17 C18 C25 118.1(4)
C13 C18 C25 120.6(4)
C14 C19 N3 113.9(4)
N3 C20 C21 110.5(4)
C22 C21 C20 111.7(4)
C21 C22 C23 110.2(4)
C24 C23 C22 111.6(4)
N3 C24 C23 111.3(4)
C18 C25 N4 112.1(4)
C27 C26 N4 110.4(5)
C26 C27 C28 110.9(5)
C27 C28 C29 109.7(5)
C30 C29 C28 112.0(5)
N4 C30 C29 110.1(4)
F4 P1 F5 95.2(4)
F4 P1 F2 93.1(2)
F5 P1 F2 92.5(2)
F4 P1 F3 88.9(3)
F5 P1 F3 175.5(3)
F2 P1 F3 89.1(2)
F4 P1 F6 176.6(3)
F5 P1 F6 87.1(3)
F2 P1 F6 89.4(2)
F3 P1 F6 88.8(3)
F4 P1 F1 87.8(3)
F5 P1 F1 88.3(2)
F2 P1 F1 178.8(2)
F3 P1 F1 90.1(2)
F6 P1 F1 89.7(2)
F9 P2 F8 91.9(3)
F9 P2 F7 88.4(3)
F8 P2 F7 85.0(3)
F11 P3 F10 90.21(18)
F11 P3 F12 91.0(2)
F10 P3 F12 178.7(2)
N6 C32 C33 170.1(18)

loop_
_geom_bond_atom_site_label_1
_geom_bond_atom_site_label_2
_geom_bond_distance
Pt N1 2.008(4)
Pt C13 2.031(4)
Pt N2 2.101(4)
Pt O5 2.110(16)
Pt Cl 2.236(13)
O5 C31 1.050(17)
C31 N5 1.231(14)
N1 C1 1.328(7)
N1 C5 1.368(6)
N2 C12 1.327(7)
N2 C9 1.365(7)
N3 C20 1.497(6)
N3 C24 1.503(6)
N3 C19 1.508(6)
N4 C30 1.498(6)
N4 C26 1.509(6)
N4 C25 1.512(6)
C1 C2 1.405(7)
C2 C3 1.375(8)
C3 C4 1.398(9)
C4 C5 1.407(7)
C4 C6 1.447(8)
C5 C9 1.417(8)
C6 C7 1.333(10)
C7 C8 1.439(9)
C8 C9 1.402(7)
C8 C10 1.402(9)
C10 C11 1.368(10)
C11 C12 1.404(8)
C13 C14 1.410(6)
C13 C18 1.415(6)
C14 C15 1.396(7)
C14 C19 1.502(7)
C15 C16 1.382(8)
C16 C17 1.372(8)
C17 C18 1.389(7)
C18 C25 1.507(7)
C20 C21 1.529(7)
C21 C22 1.521(7)
C22 C23 1.521(7)
C23 C24 1.513(8)
C26 C27 1.505(9)
C27 C28 1.519(9)
C28 C29 1.533(9)
C29 C30 1.501(8)
P1 F4 1.563(4)
P1 F5 1.571(4)
P1 F2 1.584(3)
P1 F3 1.598(4)
P1 F6 1.601(4)
P1 F1 1.601(3)
P2 F9 1.527(4)
P2 F8 1.569(4)
P2 F7 1.616(4)
P3 F11 1.596(4)
P3 F10 1.596(3)
P3 F12 1.598(4)
N6 C32 1.145(14)
C32 C33 1.42(2)

loop_
_geom_torsion_atom_site_label_1
_geom_torsion_atom_site_label_2
_geom_torsion_atom_site_label_3
_geom_torsion_atom_site_label_4
_geom_torsion
N1 Pt O5 C31 8(11)
C13 Pt O5 C31 175(5)
N2 Pt O5 C31 -2(5)
Cl Pt O5 C31 -57(13)
Pt O5 C31 N5 163(9)
C13 Pt N1 C1 3.8(4)
N2 Pt N1 C1 -179.0(4)
O5 Pt N1 C1 171(6)
Cl Pt N1 C1 -164(3)
C13 Pt N1 C5 -174.3(3)
N2 Pt N1 C5 2.8(3)
O5 Pt N1 C5 -7(6)
Cl Pt N1 C5 17(3)
N1 Pt N2 C12 179.5(4)
C13 Pt N2 C12 -143.0(19)
O5 Pt N2 C12 -1.3(6)
Cl Pt N2 C12 1.2(5)
N1 Pt N2 C9 -2.8(3)
C13 Pt N2 C9 35(2)
O5 Pt N2 C9 176.4(5)
Cl Pt N2 C9 178.9(4)
C5 N1 C1 C2 1.9(6)
Pt N1 C1 C2 -176.1(3)
N1 C1 C2 C3 -1.6(7)
C1 C2 C3 C4 0.3(7)
C2 C3 C4 C5 0.6(7)
C2 C3 C4 C6 179.7(5)
C1 N1 C5 C4 -1.0(6)
Pt N1 C5 C4 177.3(3)
C1 N1 C5 C9 179.2(4)
Pt N1 C5 C9 -2.5(5)
C3 C4 C5 N1 -0.3(6)
C6 C4 C5 N1 -179.5(4)
C3 C4 C5 C9 179.6(4)
C6 C4 C5 C9 0.4(6)
C3 C4 C6 C7 -179.1(5)
C5 C4 C6 C7 0.0(7)
C4 C6 C7 C8 -0.6(8)
C6 C7 C8 C9 0.8(8)
C6 C7 C8 C10 -178.7(5)
C12 N2 C9 C8 0.6(7)
Pt N2 C9 C8 -177.4(3)
C12 N2 C9 C5 -179.8(4)
Pt N2 C9 C5 2.3(5)
C10 C8 C9 N2 -1.2(7)
C7 C8 C9 N2 179.2(4)
C10 C8 C9 C5 179.1(4)
C7 C8 C9 C5 -0.4(7)
N1 C5 C9 N2 0.1(6)
C4 C5 C9 N2 -179.8(4)
N1 C5 C9 C8 179.7(4)
C4 C5 C9 C8 -0.2(6)
C9 C8 C10 C11 0.8(8)
C7 C8 C10 C11 -179.7(5)
C8 C10 C11 C12 0.2(8)
C9 N2 C12 C11 0.5(7)
Pt N2 C12 C11 178.0(4)
C10 C11 C12 N2 -0.9(8)
N1 Pt C13 C14 -87.3(4)
N2 Pt C13 C14 -124(2)
O5 Pt C13 C14 93.7(6)
Cl Pt C13 C14 91.4(5)
N1 Pt C13 C18 95.1(3)
N2 Pt C13 C18 58(2)
O5 Pt C13 C18 -83.9(5)
Cl Pt C13 C18 -86.2(4)
C18 C13 C14 C15 0.4(6)
Pt C13 C14 C15 -177.2(3)
C18 C13 C14 C19 -175.3(4)
Pt C13 C14 C19 7.1(6)
C13 C14 C15 C16 0.8(7)
C19 C14 C15 C16 176.7(5)
C14 C15 C16 C17 -1.2(8)
C15 C16 C17 C18 0.2(8)
C16 C17 C18 C13 1.1(7)
C16 C17 C18 C25 -176.8(5)
C14 C13 C18 C17 -1.4(6)
Pt C13 C18 C17 176.3(4)
C14 C13 C18 C25 176.4(4)
Pt C13 C18 C25 -5.9(6)
C15 C14 C19 N3 118.5(5)
C13 C14 C19 N3 -65.7(5)
C20 N3 C19 C14 -51.2(5)
C24 N3 C19 C14 -175.9(4)
C24 N3 C20 C21 -57.3(5)
C19 N3 C20 C21 178.3(4)
N3 C20 C21 C22 56.4(6)
C20 C21 C22 C23 -54.4(6)
C21 C22 C23 C24 54.1(6)
C20 N3 C24 C23 57.6(5)
C19 N3 C24 C23 -176.2(4)
C22 C23 C24 N3 -56.2(6)
C17 C18 C25 N4 -107.2(5)
C13 C18 C25 N4 75.0(5)
C30 N4 C25 C18 64.8(5)
C26 N4 C25 C18 -169.7(4)
C30 N4 C26 C27 -58.7(6)
C25 N4 C26 C27 175.1(4)
N4 C26 C27 C28 57.6(6)
C26 C27 C28 C29 -55.4(7)
C27 C28 C29 C30 55.2(7)
C26 N4 C30 C29 57.7(6)
C25 N4 C30 C29 -176.3(4)
C28 C29 C30 N4 -56.4(6)
